data_4333131
loop_
_publ_author_name
'Panigati, Monica'
'Donghi, Daniela'
'D'Alfonso, Giuseppe'
'Mercandelli, Pierluigi'
'Sironi, Angelo'
'D'Alfonso, Laura'

_publ_section_title
;
 Luminescent Hydrido-Carbonyl Clusters of Rhenium Containing Bridging
 1,2-Diazine Ligands
;
_journal_issue 26
_journal_name_full 'Inorganic Chemistry'
_journal_page_first 10909
_journal_page_last 10921
_journal_paper_doi 10.1021/ic061467z
_journal_volume 45
_journal_year 2006
_chemical_formula_moiety 'C14 H8 N2 O6 Re2'
_chemical_formula_sum 'C14 H8 N2 O6 Re2'
_chemical_formula_weight 672.62
_chemical_name_systematic
;
hexacarbonyldi-\m-hydro(\m-phthalazine-\kN2:\kN3)dirhenium
;
_space_group_IT_number 64
_symmetry_cell_setting orthorhombic
_symmetry_Int_Tables_number 64
_symmetry_space_group_name_Hall '-C 2ac 2'
_symmetry_space_group_name_H-M 'C m c e'
_atom_sites_solution_hydrogens geom
_atom_sites_solution_primary direct
_atom_sites_solution_secondary difmap
_cell_angle_alpha 90
_cell_angle_beta 90
_cell_angle_gamma 90
_cell_formula_units_Z 8
_cell_length_a 15.577(3)
_cell_length_b 16.197(3)
_cell_length_c 12.805(3)
_cell_measurement_reflns_used 6380
_cell_measurement_temperature 295(2)
_cell_measurement_theta_max 30.5
_cell_measurement_theta_min 2.4
_cell_volume 3230.7(11)
_computing_structure_refinement
;
Sheldrick, G. M. (1997). SHELX97. Universit\"at G\"ottingen, Germany.
;
_computing_structure_solution
;
SIR97: Altomare, A., Burla, M. C., Camalli, M., Cascarano, G. L.,
Giacovazzo, C., Guagliardi, A., Moliterni, A. G. G., Polidori, G. &
Spagna, R. (1999). J. Appl. Cryst. 32, 115-119.
;
_diffrn_ambient_temperature 295(2)
_diffrn_measured_fraction_theta_full 1.000
_diffrn_measured_fraction_theta_max 1.000
_diffrn_measurement_details
;
More than a hemisphere of reciprocal space was scanned by 0.3\% \w steps,
collecting 1650 frames each at 40 s exposure keeping the detector at 3.0 cm
from the sample. Intensity decay was monitored by recollecting the initial 50
frames at the end of data collection and analysing the duplicate reflections.
;
_diffrn_measurement_device_type 'Brucker SMART'
_diffrn_measurement_method '\w scans'
_diffrn_radiation_type MoK\a
_diffrn_radiation_wavelength 0.71073
_diffrn_reflns_av_R_equivalents 0.0515
_diffrn_reflns_av_sigmaI/netI 0.0307
_diffrn_reflns_limit_h_max 22
_diffrn_reflns_limit_h_min -22
_diffrn_reflns_limit_k_max 23
_diffrn_reflns_limit_k_min -21
_diffrn_reflns_limit_l_max 18
_diffrn_reflns_limit_l_min -18
_diffrn_reflns_number 20866
_diffrn_reflns_theta_full 30.5
_diffrn_reflns_theta_max 30.5
_diffrn_reflns_theta_min 2.4
_diffrn_standards_decay_% 0
_exptl_absorpt_coefficient_mu 15.006
_exptl_absorpt_correction_T_max 1.0000
_exptl_absorpt_correction_T_min 0.7533
_exptl_absorpt_correction_type empirical
_exptl_absorpt_process_details
;
Sheldrick, G. M. (1996). SADABS. Universit\"at G\"ottingen, Germany.
Reflections employed for parameter determination: 9049
Maximum odd and even orders for spherical harmonics: 1 and 4
Effective data to parameter ratio: 9.2
;
_exptl_crystal_colour yellow
_exptl_crystal_density_diffrn 2.766
_exptl_crystal_density_method 'not measured'
_exptl_crystal_F_000 2432
_exptl_crystal_preparation
;
A sample of [Re~4~(\m~3~-H)~4~(CO)~12~] dissolved in dichloromethane
was treated at room temperature with 2 equivalents of phthalazine.
The mixture was left at room temperature overnight. Crystals were isolated
by filtration.
;
_refine_diff_density_max 1.611
_refine_diff_density_min -1.067
_refine_diff_density_rms 0.146
_refine_ls_extinction_method none
_refine_ls_goodness_of_fit_ref 0.958
_refine_ls_hydrogen_treatment constr
_refine_ls_matrix_type full
_refine_ls_number_parameters 110
_refine_ls_number_reflns 2561
_refine_ls_number_restraints 0
_refine_ls_R_factor_all 0.0458
_refine_ls_R_factor_gt 0.0236
_refine_ls_shift/su_max 0.001
_refine_ls_shift/su_mean 0.000
_refine_ls_structure_factor_coef Fsqd
_refine_ls_weighting_details
;
 calc w=1/[\s^2^(Fo^2^)+(0.025P)^2^] where P=(Fo^2^+2Fc^2^)/3
;
_refine_ls_weighting_scheme calc
_refine_ls_wR_factor_gt 0.0457
_refine_ls_wR_factor_ref 0.0497
_reflns_number_gt 1778
_reflns_number_total 2561
_reflns_threshold_expression 'I > 2\s(I)'
_cod_data_source_file ic061467zsup1.cif
_cod_data_source_block dimerPHAL(3b)
_cod_depositor_comments
;

2021-04-14
Space group name changed to comply with IUCR recomendations
                 miguel
;
_cod_original_sg_symbol_H-M 'C m c a'
_cod_database_code 4333131

loop_
_symmetry_equiv_pos_as_xyz
'x, y, z'
'-x, -y+1/2, z+1/2'
'-x, y+1/2, -z+1/2'
'x, -y, -z'
'x+1/2, y+1/2, z'
'-x+1/2, -y+1, z+1/2'
'-x+1/2, y+1, -z+1/2'
'x+1/2, -y+1/2, -z'
'-x, -y, -z'
'x, y-1/2, -z-1/2'
'x, -y-1/2, z-1/2'
'-x, y, z'
'-x+1/2, -y+1/2, -z'
'x+1/2, y, -z-1/2'
'x+1/2, -y, z-1/2'
'-x+1/2, y+1/2, z'

loop_
_atom_site_label
_atom_site_type_symbol
_atom_site_fract_x
_atom_site_fract_y
_atom_site_fract_z
_atom_site_U_iso_or_equiv
_atom_site_adp_type
_atom_site_occupancy
_atom_site_symmetry_multiplicity
_atom_site_calc_flag
_atom_site_refinement_flags
Re1 Re 0.410248(9) 0.150355(9) -0.152261(12) 0.03048(6) Uani 1 1 d .
H1 H 0.5000 0.2244 -0.1677 0.043(13) Uiso 1 2 d S
H2 H 0.5000 0.0785 -0.1797 0.043(13) Uiso 1 2 d S
C11 C 0.3220(3) 0.0681(3) -0.1365(3) 0.0401(11) Uani 1 1 d .
C12 C 0.3252(3) 0.2345(3) -0.1264(3) 0.0393(11) Uani 1 1 d .
C13 C 0.3909(3) 0.1574(3) -0.2998(4) 0.0487(12) Uani 1 1 d .
O11 O 0.2701(2) 0.0189(2) -0.1264(3) 0.0581(10) Uani 1 1 d .
O12 O 0.2754(2) 0.2852(2) -0.1129(3) 0.0601(10) Uani 1 1 d .
O13 O 0.3834(3) 0.1608(3) -0.3902(3) 0.0742(12) Uani 1 1 d .
N1 N 0.45534(19) 0.13809(18) 0.0074(2) 0.0289(7) Uani 1 1 d .
C1 C 0.4135(3) 0.1249(2) 0.0956(4) 0.0358(9) Uani 1 1 d .
H11 H 0.3539 0.1260 0.0944 0.043 Uiso 1 1 calc R
C2 C 0.4550(3) 0.1093(2) 0.1914(3) 0.0336(9) Uani 1 1 d .
C3 C 0.4100(4) 0.0924(3) 0.2842(4) 0.0495(12) Uani 1 1 d .
H31 H 0.3503 0.0928 0.2852 0.059 Uiso 1 1 calc R
C4 C 0.4555(4) 0.0752(3) 0.3728(4) 0.0599(15) Uani 1 1 d .
H41 H 0.4263 0.0632 0.4343 0.072 Uiso 1 1 calc R

loop_
_atom_site_aniso_label
_atom_site_aniso_U_11
_atom_site_aniso_U_22
_atom_site_aniso_U_33
_atom_site_aniso_U_23
_atom_site_aniso_U_13
_atom_site_aniso_U_12
Re1 0.02408(8) 0.03123(8) 0.03611(9) 0.00114(7) -0.00329(7) 0.00057(7)
C11 0.031(2) 0.040(3) 0.050(3) 0.004(2) -0.0071(18) 0.0031(18)
C12 0.029(2) 0.043(3) 0.046(3) 0.008(2) -0.0019(17) 0.0009(18)
C13 0.043(3) 0.057(3) 0.046(3) 0.002(2) -0.008(2) 0.003(2)
O11 0.044(2) 0.055(2) 0.076(3) 0.0062(17) -0.0091(18) -0.0163(17)
O12 0.039(2) 0.055(2) 0.086(3) 0.0102(19) 0.0103(18) 0.0173(17)
O13 0.081(3) 0.106(4) 0.0356(19) 0.009(2) -0.009(2) 0.004(2)
N1 0.0217(15) 0.0292(18) 0.0358(17) 0.0007(13) 0.0015(13) 0.0007(13)
C1 0.028(2) 0.0321(19) 0.047(2) -0.0010(17) 0.006(2) 0.0031(17)
C2 0.039(2) 0.029(2) 0.033(2) -0.0041(16) 0.0037(18) 0.0031(18)
C3 0.063(3) 0.044(3) 0.042(2) -0.008(2) 0.015(2) -0.003(3)
C4 0.088(4) 0.054(3) 0.038(3) -0.002(2) 0.015(2) -0.002(3)

loop_
_atom_type_symbol
_atom_type_description
_atom_type_scat_dispersion_real
_atom_type_scat_dispersion_imag
_atom_type_scat_source
C C 0.0033 0.0016 'International Tables Vol C Tables 4.2.6.8 and 6.1.1.4'
H H 0.0000 0.0000 'International Tables Vol C Tables 4.2.6.8 and 6.1.1.4'
N N 0.0061 0.0033 'International Tables Vol C Tables 4.2.6.8 and 6.1.1.4'
O O 0.0106 0.0060 'International Tables Vol C Tables 4.2.6.8 and 6.1.1.4'
Re Re -1.0185 7.2310 'International Tables Vol C Tables 4.2.6.8 and 6.1.1.4'

loop_
_geom_angle_atom_site_label_1
_geom_angle_atom_site_label_2
_geom_angle_atom_site_label_3
_geom_angle
_geom_angle_site_symmetry_1
_geom_angle_site_symmetry_3
Re1 Re1 C11 135.56(13) 12_655 .
Re1 Re1 C12 133.34(13) 12_655 .
Re1 Re1 C13 99.03(15) 12_655 .
Re1 Re1 N1 71.13(8) 12_655 .
C11 Re1 C12 88.91(19) . .
C11 Re1 C13 91.9(2) . .
C12 Re1 C13 91.10(19) . .
C11 Re1 N1 93.93(15) . .
C12 Re1 N1 97.18(15) . .
C13 Re1 N1 169.95(17) . .
Re1 C11 O11 179.4(4) . .
Re1 C12 O12 178.6(4) . .
Re1 C13 O13 176.7(4) . .
Re1 N1 N1 108.87(8) . 12_655
Re1 N1 C1 131.3(3) . .
N1 N1 C1 119.5(2) 12_655 .
N1 C1 C2 123.2(4) . .
C1 C2 C2 117.3(2) . 12_655
C1 C2 C3 122.8(4) . .
C2 C2 C3 119.9(3) 12_655 .
C2 C3 C4 118.8(5) . .
C3 C4 C4 121.3(3) . 12_655

loop_
_geom_bond_atom_site_label_1
_geom_bond_atom_site_label_2
_geom_bond_distance
_geom_bond_site_symmetry_2
Re1 Re1 2.7961(6) 12_655
Re1 C11 1.924(5) .
Re1 C12 1.929(5) .
Re1 C13 1.916(5) .
Re1 N1 2.171(3) .
C11 O11 1.144(5) .
C12 O12 1.142(5) .
C13 O13 1.165(6) .
N1 N1 1.391(6) 12_655
N1 C1 1.321(5) .
C1 C2 1.408(6) .
C2 C2 1.403(9) 12_655
C2 C3 1.407(6) .
C3 C4 1.368(7) .
C4 C4 1.385(12) 12_655
